data_7721055
loop_
_publ_author_name
'Killian, Lars'
'Olarte Loyo, Anne'
'De Ridder, Roy R.P.A.M.'
'Lutz, Martin'
'Thevenon, Arnaud'

_publ_section_title
;
 Synthesis and Characterisation of Novel Dipyridine and Pyridinyl
 Benzoquinoline Complexes of Zinc and Nickel
;
_journal_name_full 'Dalton Transactions'
_journal_paper_doi 10.1039/D6DT00659K
_journal_year 2026
_chemical_formula_moiety 'C64 H68 Cl2 N4 Ni, 6(C H2 Cl2)'
_chemical_formula_sum 'C70 H80 Cl14 N4 Ni'
_chemical_formula_weight 1532.39
_space_group_crystal_system triclinic
_space_group_IT_number 2
_space_group_name_Hall '-P 1'
_space_group_name_H-M_alt 'P -1'
_atom_sites_solution_hydrogens geom
_atom_sites_solution_primary dual
_atom_sites_solution_secondary difmap
_audit_creation_method SHELXL-2018/3
_audit_update_record
;
2025-10-16 deposited with the CCDC.	2026-05-25 downloaded from the CCDC.
;
_cell_angle_alpha 102.479(1)
_cell_angle_beta 93.579(2)
_cell_angle_gamma 108.074(1)
_cell_formula_units_Z 1
_cell_length_a 9.0227(3)
_cell_length_b 12.0364(4)
_cell_length_c 18.7791(5)
_cell_measurement_reflns_used 34858
_cell_measurement_temperature 150(2)
_cell_measurement_theta_max 27.55
_cell_measurement_theta_min 1.11
_cell_volume 1874.49(10)
_computing_cell_refinement Peakref
_computing_data_collection Apex3
_computing_data_reduction 'Eval15, Sadabs'
_computing_structure_refinement 'SHELXL-2018/3 (Sheldrick, 2018)'
_computing_structure_solution SHELXT
_diffrn_ambient_temperature 150(2)
_diffrn_measured_fraction_theta_full 1.000
_diffrn_measured_fraction_theta_max 1.000
_diffrn_measurement_device_type 'Bruker Kappa ApexII'
_diffrn_measurement_method '\f and \w scans'
_diffrn_radiation_type MoK\a
_diffrn_radiation_wavelength 0.71073
_diffrn_reflns_av_R_equivalents 0.0338
_diffrn_reflns_av_unetI/netI 0.0248
_diffrn_reflns_Laue_measured_fraction_full 1.000
_diffrn_reflns_Laue_measured_fraction_max 1.000
_diffrn_reflns_limit_h_max 11
_diffrn_reflns_limit_h_min -11
_diffrn_reflns_limit_k_max 15
_diffrn_reflns_limit_k_min -15
_diffrn_reflns_limit_l_max 24
_diffrn_reflns_limit_l_min -24
_diffrn_reflns_number 50304
_diffrn_reflns_point_group_measured_fraction_full 1.000
_diffrn_reflns_point_group_measured_fraction_max 1.000
_diffrn_reflns_theta_full 25.242
_diffrn_reflns_theta_max 27.503
_diffrn_reflns_theta_min 1.122
_diffrn_source 'sealed tube'
_exptl_absorpt_coefficient_mu 0.800
_exptl_absorpt_correction_T_max 0.9598
_exptl_absorpt_correction_T_min 0.7563
_exptl_absorpt_correction_type numerical
_exptl_absorpt_process_details
;
 SADABS 2016/2: Krause, L., Herbst-Irmer, R., Sheldrick G.M. & Stalke D.,
 J. Appl. Cryst. 48 (2015) 3-10
;
_exptl_crystal_colour 'light green'
_exptl_crystal_density_diffrn 1.357
_exptl_crystal_description block
_exptl_crystal_F_000 794
_exptl_crystal_size_max 0.51
_exptl_crystal_size_mid 0.19
_exptl_crystal_size_min 0.13
_refine_diff_density_max 1.172
_refine_diff_density_min -0.639
_refine_diff_density_rms 0.073
_refine_ls_extinction_method none
_refine_ls_goodness_of_fit_ref 1.037
_refine_ls_hydrogen_treatment constr
_refine_ls_matrix_type full
_refine_ls_number_parameters 447
_refine_ls_number_reflns 8627
_refine_ls_number_restraints 157
_refine_ls_restrained_S_all 1.073
_refine_ls_R_factor_all 0.0557
_refine_ls_R_factor_gt 0.0461
_refine_ls_shift/su_max 0.001
_refine_ls_shift/su_mean 0.000
_refine_ls_structure_factor_coef Fsqd
_refine_ls_weighting_details 'w=1/[\s^2^(Fo^2^)+(0.0663P)^2^+2.1783P] where P=(Fo^2^+2Fc^2^)/3'
_refine_ls_weighting_scheme calc
_refine_ls_wR_factor_gt 0.1249
_refine_ls_wR_factor_ref 0.1297
_reflns_Friedel_coverage 0.000
_reflns_number_gt 7288
_reflns_number_total 8627
_reflns_threshold_expression 'I > 2\s(I)'
_cod_data_source_file d6dt00659k2.cif
_cod_data_source_block l1347a
_cod_original_cell_volume 1874.50(10)
_cod_database_code 7721055
_shelx_shelxl_version_number 2018/3
_shelx_space_group_comment
;
The symmetry employed for this shelxl refinement is uniquely defined
by the following loop, which should always be used as a source of
symmetry information in preference to the above space-group names.
They are only intended as comments.
;

loop_
_space_group_symop_operation_xyz
'x, y, z'
'-x, -y, -z'

loop_
_atom_site_label
_atom_site_type_symbol
_atom_site_fract_x
_atom_site_fract_y
_atom_site_fract_z
_atom_site_U_iso_or_equiv
_atom_site_adp_type
_atom_site_occupancy
_atom_site_site_symmetry_order
_atom_site_calc_flag
_atom_site_refinement_flags_posn
_atom_site_refinement_flags_adp
_atom_site_refinement_flags_occupancy
_atom_site_disorder_assembly
_atom_site_disorder_group
Ni1 Ni 0.500000 0.500000 0.500000 0.01397(10) Uani 1 2 d S . P . .
Cl1 Cl 0.28672(6) 0.41381(5) 0.39716(3) 0.01946(12) Uani 1 1 d . . . . .
N1 N 0.5442(2) 0.67709(16) 0.48709(9) 0.0168(3) Uani 1 1 d . . . . .
N2 N 0.6732(2) 0.49176(16) 0.43103(9) 0.0161(3) Uani 1 1 d . . . . .
C1 C 0.5447(3) 0.7643(2) 0.54610(12) 0.0210(4) Uani 1 1 d . . . . .
H1 H 0.516310 0.741797 0.590124 0.025 Uiso 1 1 calc R U . . .
C2 C 0.5844(3) 0.8846(2) 0.54562(13) 0.0247(5) Uani 1 1 d . . . . .
H2 H 0.579374 0.942877 0.587695 0.030 Uiso 1 1 calc R U . . .
C3 C 0.6317(3) 0.9185(2) 0.48236(13) 0.0251(5) Uani 1 1 d . . . . .
H3 H 0.661677 1.000745 0.480673 0.030 Uiso 1 1 calc R U . . .
C4 C 0.6346(3) 0.83098(19) 0.42198(12) 0.0204(4) Uani 1 1 d . . . . .
H4 H 0.668913 0.852733 0.378563 0.025 Uiso 1 1 calc R U . . .
C5 C 0.5868(2) 0.70966(18) 0.42492(11) 0.0160(4) Uani 1 1 d . . . . .
C6 C 0.5890(2) 0.61445(18) 0.35936(11) 0.0160(4) Uani 1 1 d . . . . .
C7 C 0.6887(2) 0.53983(18) 0.37222(11) 0.0157(4) Uani 1 1 d . . . . .
C8 C 0.8055(2) 0.53134(19) 0.32769(12) 0.0192(4) Uani 1 1 d . . . . .
H8 H 0.813117 0.564391 0.285928 0.023 Uiso 1 1 calc R U . . .
C9 C 0.9096(2) 0.4746(2) 0.34488(12) 0.0216(4) Uani 1 1 d . . . . .
H9 H 0.989173 0.467821 0.315040 0.026 Uiso 1 1 calc R U . . .
C10 C 0.8962(2) 0.4277(2) 0.40630(12) 0.0207(4) Uani 1 1 d . . . . .
H10 H 0.967207 0.389283 0.419823 0.025 Uiso 1 1 calc R U . . .
C11 C 0.7771(2) 0.43811(19) 0.44750(12) 0.0194(4) Uani 1 1 d . . . . .
H11 H 0.768113 0.405801 0.489545 0.023 Uiso 1 1 calc R U . . .
C12 C 0.5194(2) 0.60639(19) 0.29200(11) 0.0171(4) Uani 1 1 d . . . . .
C13 C 0.4224(3) 0.68339(19) 0.27962(11) 0.0185(4) Uani 1 1 d . . . . .
C14 C 0.2867(3) 0.6746(2) 0.31241(12) 0.0213(4) Uani 1 1 d . . . . .
H14 H 0.260918 0.624999 0.345955 0.026 Uiso 1 1 calc R U . . .
C15 C 0.1879(3) 0.7378(2) 0.29668(13) 0.0241(5) Uani 1 1 d . . . . .
H15 H 0.095819 0.730168 0.319846 0.029 Uiso 1 1 calc R U . . .
C16 C 0.2205(3) 0.8117(2) 0.24796(13) 0.0227(4) Uani 1 1 d . . . . .
C17 C 0.3594(3) 0.8227(2) 0.21756(14) 0.0301(5) Uani 1 1 d . . . . .
H17 H 0.386875 0.874507 0.185310 0.036 Uiso 1 1 calc R U . . .
C18 C 0.4593(3) 0.7610(2) 0.23264(14) 0.0286(5) Uani 1 1 d . . . . .
H18 H 0.553436 0.771316 0.210952 0.034 Uiso 1 1 calc R U . . .
C19 C 0.5110(2) 0.5079(2) 0.22580(11) 0.0183(4) Uani 1 1 d . . . . .
C20 C 0.4326(3) 0.3886(2) 0.22510(13) 0.0278(5) Uani 1 1 d . . . . .
H20 H 0.393473 0.369599 0.268331 0.033 Uiso 1 1 calc R U . . .
C21 C 0.4103(3) 0.2961(2) 0.16204(13) 0.0313(5) Uani 1 1 d . . . . .
H21 H 0.355399 0.215375 0.163179 0.038 Uiso 1 1 calc R U . . .
C22 C 0.4664(3) 0.3191(2) 0.09737(12) 0.0250(5) Uani 1 1 d . . . . .
C23 C 0.5487(3) 0.4385(2) 0.09916(13) 0.0283(5) Uani 1 1 d . . . . .
H23 H 0.591285 0.457086 0.056497 0.034 Uiso 1 1 calc R U . . .
C24 C 0.5705(3) 0.5315(2) 0.16162(12) 0.0247(5) Uani 1 1 d . . . . .
H24 H 0.626475 0.612185 0.160663 0.030 Uiso 1 1 calc R U . . .
C25 C 0.1106(3) 0.8786(2) 0.22662(14) 0.0286(5) Uani 1 1 d . . . . .
C26 C 0.1930(4) 1.0148(3) 0.25465(19) 0.0442(7) Uani 1 1 d . . . . .
H26A H 0.212386 1.036386 0.308598 0.066 Uiso 1 1 calc R U . . .
H26B H 0.125954 1.057159 0.238049 0.066 Uiso 1 1 calc R U . . .
H26C H 0.293475 1.038026 0.235260 0.066 Uiso 1 1 calc R U . . .
C27 C -0.0439(3) 0.8438(3) 0.2585(2) 0.0473(8) Uani 1 1 d . . . . .
H27A H -0.100438 0.757323 0.238969 0.071 Uiso 1 1 calc R U . . .
H27B H -0.108838 0.889807 0.244810 0.071 Uiso 1 1 calc R U . . .
H27C H -0.021714 0.861937 0.312327 0.071 Uiso 1 1 calc R U . . .
C28 C 0.0718(5) 0.8468(4) 0.14237(17) 0.0548(9) Uani 1 1 d . . . . .
H28A H 0.168976 0.873308 0.120863 0.082 Uiso 1 1 calc R U . . .
H28B H -0.000316 0.887407 0.128609 0.082 Uiso 1 1 calc R U . . .
H28C H 0.021881 0.759278 0.123875 0.082 Uiso 1 1 calc R U . . .
C29 C 0.4406(4) 0.2190(2) 0.02689(13) 0.0342(6) Uani 1 1 d . . . . .
C30 C 0.5987(6) 0.2028(5) 0.0118(2) 0.0915(17) Uani 1 1 d . . . . .
H30A H 0.644707 0.183007 0.054090 0.137 Uiso 1 1 calc R U . . .
H30B H 0.670412 0.277749 0.004103 0.137 Uiso 1 1 calc R U . . .
H30C H 0.581904 0.137184 -0.032286 0.137 Uiso 1 1 calc R U . . .
C31 C 0.3306(8) 0.0996(3) 0.0326(2) 0.109(2) Uani 1 1 d . . . . .
H31A H 0.368174 0.079219 0.076573 0.163 Uiso 1 1 calc R U . . .
H31B H 0.326891 0.036994 -0.011258 0.163 Uiso 1 1 calc R U . . .
H31C H 0.224845 0.104612 0.036293 0.163 Uiso 1 1 calc R U . . .
C32 C 0.3791(6) 0.2534(3) -0.03902(18) 0.0684(12) Uani 1 1 d . . . . .
H32A H 0.359425 0.187031 -0.083020 0.103 Uiso 1 1 calc R U . . .
H32B H 0.457191 0.325975 -0.046278 0.103 Uiso 1 1 calc R U . . .
H32C H 0.280719 0.269338 -0.030472 0.103 Uiso 1 1 calc R U . . .
Cl2 Cl 0.97209(11) 0.20981(9) 0.52748(5) 0.0625(3) Uani 1 1 d D U . . .
Cl3 Cl 0.86277(10) 0.10808(7) 0.37141(4) 0.04669(19) Uani 1 1 d D U . . .
C33 C 1.0241(3) 0.1558(3) 0.44162(16) 0.0443(7) Uani 1 1 d D U . . .
H33A H 1.061813 0.087390 0.443532 0.053 Uiso 1 1 calc R U . . .
H33B H 1.111227 0.220425 0.430336 0.053 Uiso 1 1 calc R U . . .
Cl4 Cl -0.06142(10) 0.48331(8) 0.14419(4) 0.04857(19) Uani 1 1 d D U . . .
Cl5A Cl 0.1191(18) 0.4129(17) 0.0365(4) 0.145(4) Uani 0.36(2) 1 d D U P A 1
Cl5B Cl 0.1498(6) 0.4588(10) 0.03680(16) 0.119(2) Uani 0.64(2) 1 d D U P A 2
C34 C 0.1296(4) 0.4890(4) 0.12740(18) 0.0558(9) Uani 1 1 d D U . . .
H34A H 0.198784 0.573905 0.136069 0.067 Uiso 0.36(2) 1 calc R U P A 1
H34B H 0.173897 0.450557 0.160961 0.067 Uiso 0.36(2) 1 calc R U P A 1
H34C H 0.203791 0.570352 0.152080 0.067 Uiso 0.64(2) 1 calc R U P A 2
H34D H 0.159284 0.430165 0.149698 0.067 Uiso 0.64(2) 1 calc R U P A 2
Cl6A Cl 0.6644(3) 0.0737(3) 0.2026(2) 0.0984(11) Uani 0.757(9) 1 d D U P B 3
Cl7A Cl 0.9488(3) 0.1665(2) 0.14038(16) 0.0890(9) Uani 0.757(9) 1 d D U P B 3
C35A C 0.8237(9) 0.2004(5) 0.2029(5) 0.070(2) Uani 0.757(9) 1 d D U P B 3
H35A H 0.883839 0.233901 0.253016 0.085 Uiso 0.757(9) 1 calc R U P B 3
H35B H 0.784457 0.262810 0.190025 0.085 Uiso 0.757(9) 1 calc R U P B 3
Cl6B Cl 0.6794(19) 0.0630(9) 0.1930(9) 0.171(6) Uani 0.243(9) 1 d D U P B 4
Cl7B Cl 0.9800(17) 0.2219(17) 0.1914(14) 0.181(7) Uani 0.243(9) 1 d D U P B 4
C35B C 0.791(2) 0.2149(11) 0.212(3) 0.076(8) Uani 0.243(9) 1 d D U P B 4
H35C H 0.794995 0.254813 0.263901 0.091 Uiso 0.243(9) 1 calc R U P B 4
H35D H 0.744227 0.255824 0.180490 0.091 Uiso 0.243(9) 1 calc R U P B 4

loop_
_atom_site_aniso_label
_atom_site_aniso_U_11
_atom_site_aniso_U_22
_atom_site_aniso_U_33
_atom_site_aniso_U_23
_atom_site_aniso_U_13
_atom_site_aniso_U_12
Ni1 0.01289(17) 0.01862(19) 0.01209(18) 0.00556(14) 0.00218(13) 0.00634(14)
Cl1 0.0154(2) 0.0275(3) 0.0158(2) 0.00740(19) 0.00144(17) 0.00637(19)
N1 0.0153(8) 0.0215(9) 0.0143(8) 0.0044(7) 0.0005(6) 0.0073(7)
N2 0.0150(8) 0.0196(8) 0.0146(8) 0.0052(7) 0.0009(6) 0.0064(7)
C1 0.0211(10) 0.0262(11) 0.0164(10) 0.0036(8) 0.0018(8) 0.0102(9)
C2 0.0292(12) 0.0221(11) 0.0213(11) -0.0007(9) -0.0002(9) 0.0112(9)
C3 0.0259(11) 0.0184(10) 0.0306(12) 0.0057(9) -0.0008(9) 0.0078(9)
C4 0.0208(10) 0.0203(10) 0.0198(10) 0.0072(8) 0.0011(8) 0.0051(8)
C5 0.0140(9) 0.0191(10) 0.0156(9) 0.0049(8) 0.0006(7) 0.0063(7)
C6 0.0159(9) 0.0183(9) 0.0156(9) 0.0071(8) 0.0043(7) 0.0061(8)
C7 0.0145(9) 0.0177(9) 0.0130(9) 0.0028(7) 0.0004(7) 0.0039(7)
C8 0.0175(10) 0.0233(10) 0.0164(10) 0.0060(8) 0.0036(8) 0.0053(8)
C9 0.0161(10) 0.0259(11) 0.0215(11) 0.0027(9) 0.0058(8) 0.0067(8)
C10 0.0156(9) 0.0239(11) 0.0237(11) 0.0046(9) 0.0007(8) 0.0092(8)
C11 0.0191(10) 0.0236(10) 0.0179(10) 0.0074(8) 0.0015(8) 0.0089(8)
C12 0.0169(9) 0.0201(10) 0.0159(10) 0.0075(8) 0.0041(8) 0.0060(8)
C13 0.0209(10) 0.0212(10) 0.0146(10) 0.0054(8) 0.0000(8) 0.0084(8)
C14 0.0217(10) 0.0252(11) 0.0201(11) 0.0113(9) 0.0026(8) 0.0083(9)
C15 0.0204(10) 0.0294(12) 0.0251(11) 0.0097(9) 0.0040(9) 0.0096(9)
C16 0.0246(11) 0.0237(11) 0.0213(11) 0.0064(9) -0.0017(8) 0.0105(9)
C17 0.0361(13) 0.0361(13) 0.0293(13) 0.0220(11) 0.0098(10) 0.0174(11)
C18 0.0304(12) 0.0388(14) 0.0283(12) 0.0202(11) 0.0121(10) 0.0180(11)
C19 0.0180(10) 0.0248(11) 0.0133(9) 0.0056(8) -0.0002(7) 0.0087(8)
C20 0.0402(14) 0.0255(11) 0.0183(11) 0.0081(9) 0.0088(10) 0.0091(10)
C21 0.0470(15) 0.0231(11) 0.0222(12) 0.0073(9) 0.0068(11) 0.0082(11)
C22 0.0348(12) 0.0266(11) 0.0153(10) 0.0036(9) 0.0014(9) 0.0139(10)
C23 0.0387(13) 0.0312(12) 0.0157(11) 0.0072(9) 0.0081(9) 0.0110(10)
C24 0.0298(12) 0.0241(11) 0.0178(11) 0.0066(9) 0.0041(9) 0.0046(9)
C25 0.0302(12) 0.0305(12) 0.0299(13) 0.0110(10) -0.0031(10) 0.0157(10)
C26 0.0417(16) 0.0317(14) 0.062(2) 0.0126(13) -0.0059(14) 0.0174(12)
C27 0.0307(14) 0.0513(18) 0.076(2) 0.0321(17) 0.0083(14) 0.0244(13)
C28 0.071(2) 0.071(2) 0.0345(16) 0.0104(15) -0.0126(15) 0.046(2)
C29 0.0564(17) 0.0287(13) 0.0173(11) 0.0009(10) 0.0010(11) 0.0180(12)
C30 0.101(4) 0.111(4) 0.059(3) -0.036(3) -0.007(2) 0.074(3)
C31 0.201(6) 0.0337(19) 0.046(2) -0.0119(16) 0.049(3) -0.017(3)
C32 0.125(4) 0.050(2) 0.0263(15) -0.0082(14) -0.0276(19) 0.043(2)
Cl2 0.0539(5) 0.0652(5) 0.0402(4) -0.0069(4) -0.0043(4) -0.0039(4)
Cl3 0.0624(5) 0.0352(4) 0.0353(4) 0.0097(3) 0.0058(3) 0.0058(3)
C33 0.0341(14) 0.0442(16) 0.0573(19) 0.0200(14) 0.0114(13) 0.0109(12)
Cl4 0.0486(4) 0.0552(5) 0.0404(4) 0.0101(3) 0.0140(3) 0.0149(4)
Cl5A 0.173(8) 0.214(9) 0.097(5) 0.001(4) 0.038(4) 0.156(7)
Cl5B 0.072(2) 0.271(6) 0.0487(16) 0.047(2) 0.0294(11) 0.098(3)
C34 0.0387(17) 0.067(2) 0.056(2) 0.0094(17) -0.0004(14) 0.0152(16)
Cl6A 0.0902(16) 0.078(2) 0.0983(19) 0.0439(16) -0.0308(12) -0.0182(12)
Cl7A 0.0884(13) 0.0830(14) 0.1020(18) 0.0270(11) -0.0115(10) 0.0395(10)
C35A 0.098(5) 0.038(3) 0.054(4) 0.011(3) -0.005(4) -0.004(3)
Cl6B 0.274(13) 0.026(3) 0.145(9) -0.016(4) -0.093(8) 0.003(5)
Cl7B 0.180(9) 0.188(11) 0.254(17) 0.121(12) 0.056(10) 0.122(8)
C35B 0.089(10) 0.059(10) 0.077(11) -0.002(7) -0.002(8) 0.036(8)

loop_
_atom_type_symbol
_atom_type_description
_atom_type_scat_dispersion_real
_atom_type_scat_dispersion_imag
_atom_type_scat_source
C C 0.0033 0.0016 'International Tables Vol C Tables 4.2.6.8 and 6.1.1.4'
H H 0.0000 0.0000 'International Tables Vol C Tables 4.2.6.8 and 6.1.1.4'
Cl Cl 0.1484 0.1585 'International Tables Vol C Tables 4.2.6.8 and 6.1.1.4'
N N 0.0061 0.0033 'International Tables Vol C Tables 4.2.6.8 and 6.1.1.4'
Ni Ni 0.3393 1.1124 'International Tables Vol C Tables 4.2.6.8 and 6.1.1.4'

loop_
_diffrn_orient_matrix_type
_diffrn_orient_matrix_UB_11
_diffrn_orient_matrix_UB_12
_diffrn_orient_matrix_UB_13
_diffrn_orient_matrix_UB_21
_diffrn_orient_matrix_UB_22
_diffrn_orient_matrix_UB_23
_diffrn_orient_matrix_UB_31
_diffrn_orient_matrix_UB_32
_diffrn_orient_matrix_UB_33
'Nonius RMAT' -0.0103470 0.0808365 0.0200686 0.0414836 0.0269510 -0.0437874 -0.1096758 -0.0295927 -0.0267060

loop_
_geom_angle_atom_site_label_1
_geom_angle_atom_site_label_2
_geom_angle_atom_site_label_3
_geom_angle
_geom_angle_site_symmetry_1
_geom_angle_site_symmetry_3
_geom_angle_publ_flag
N2 Ni1 N2 180.0 . 2_666 ?
N2 Ni1 N1 94.54(7) . 2_666 ?
N2 Ni1 N1 85.46(7) 2_666 2_666 ?
N2 Ni1 N1 85.45(7) . . ?
N2 Ni1 N1 94.55(7) 2_666 . ?
N1 Ni1 N1 180.0 2_666 . ?
N2 Ni1 Cl1 87.11(5) . 2_666 ?
N2 Ni1 Cl1 92.89(5) 2_666 2_666 ?
N1 Ni1 Cl1 92.85(5) 2_666 2_666 ?
N1 Ni1 Cl1 87.15(5) . 2_666 ?
N2 Ni1 Cl1 92.89(5) . . ?
N2 Ni1 Cl1 87.11(5) 2_666 . ?
N1 Ni1 Cl1 87.15(5) 2_666 . ?
N1 Ni1 Cl1 92.85(5) . . ?
Cl1 Ni1 Cl1 180.0 2_666 . ?
C1 N1 C5 118.19(18) . . ?
C1 N1 Ni1 118.32(14) . . ?
C5 N1 Ni1 123.18(14) . . ?
C11 N2 C7 118.06(18) . . ?
C11 N2 Ni1 118.25(14) . . ?
C7 N2 Ni1 123.66(14) . . ?
N1 C1 C2 123.3(2) . . ?
N1 C1 H1 118.4 . . ?
C2 C1 H1 118.4 . . ?
C1 C2 C3 118.5(2) . . ?
C1 C2 H2 120.7 . . ?
C3 C2 H2 120.7 . . ?
C4 C3 C2 119.0(2) . . ?
C4 C3 H3 120.5 . . ?
C2 C3 H3 120.5 . . ?
C3 C4 C5 119.7(2) . . ?
C3 C4 H4 120.1 . . ?
C5 C4 H4 120.1 . . ?
N1 C5 C4 121.22(19) . . ?
N1 C5 C6 118.89(18) . . ?
C4 C5 C6 119.84(18) . . ?
C12 C6 C5 121.32(18) . . ?
C12 C6 C7 122.76(19) . . ?
C5 C6 C7 115.54(17) . . ?
N2 C7 C8 121.51(19) . . ?
N2 C7 C6 118.64(17) . . ?
C8 C7 C6 119.55(18) . . ?
C9 C8 C7 119.6(2) . . ?
C9 C8 H8 120.2 . . ?
C7 C8 H8 120.2 . . ?
C8 C9 C10 119.0(2) . . ?
C8 C9 H9 120.5 . . ?
C10 C9 H9 120.5 . . ?
C11 C10 C9 118.5(2) . . ?
C11 C10 H10 120.8 . . ?
C9 C10 H10 120.8 . . ?
N2 C11 C10 123.4(2) . . ?
N2 C11 H11 118.3 . . ?
C10 C11 H11 118.3 . . ?
C6 C12 C13 122.27(19) . . ?
C6 C12 C19 122.88(19) . . ?
C13 C12 C19 114.19(17) . . ?
C14 C13 C18 117.8(2) . . ?
C14 C13 C12 119.97(19) . . ?
C18 C13 C12 122.14(19) . . ?
C13 C14 C15 120.8(2) . . ?
C13 C14 H14 119.6 . . ?
C15 C14 H14 119.6 . . ?
C16 C15 C14 121.8(2) . . ?
C16 C15 H15 119.1 . . ?
C14 C15 H15 119.1 . . ?
C17 C16 C15 116.7(2) . . ?
C17 C16 C25 120.0(2) . . ?
C15 C16 C25 123.3(2) . . ?
C18 C17 C16 122.3(2) . . ?
C18 C17 H17 118.8 . . ?
C16 C17 H17 118.8 . . ?
C17 C18 C13 120.5(2) . . ?
C17 C18 H18 119.8 . . ?
C13 C18 H18 119.8 . . ?
C20 C19 C24 117.5(2) . . ?
C20 C19 C12 119.82(19) . . ?
C24 C19 C12 122.5(2) . . ?
C19 C20 C21 121.1(2) . . ?
C19 C20 H20 119.4 . . ?
C21 C20 H20 119.4 . . ?
C22 C21 C20 121.7(2) . . ?
C22 C21 H21 119.1 . . ?
C20 C21 H21 119.1 . . ?
C23 C22 C21 116.8(2) . . ?
C23 C22 C29 120.6(2) . . ?
C21 C22 C29 122.6(2) . . ?
C22 C23 C24 121.9(2) . . ?
C22 C23 H23 119.0 . . ?
C24 C23 H23 119.0 . . ?
C23 C24 C19 120.9(2) . . ?
C23 C24 H24 119.6 . . ?
C19 C24 H24 119.6 . . ?
C27 C25 C26 108.7(2) . . ?
C27 C25 C28 108.1(3) . . ?
C26 C25 C28 109.0(3) . . ?
C27 C25 C16 112.1(2) . . ?
C26 C25 C16 109.6(2) . . ?
C28 C25 C16 109.2(2) . . ?
C25 C26 H26A 109.5 . . ?
C25 C26 H26B 109.5 . . ?
H26A C26 H26B 109.5 . . ?
C25 C26 H26C 109.5 . . ?
H26A C26 H26C 109.5 . . ?
H26B C26 H26C 109.5 . . ?
C25 C27 H27A 109.5 . . ?
C25 C27 H27B 109.5 . . ?
H27A C27 H27B 109.5 . . ?
C25 C27 H27C 109.5 . . ?
H27A C27 H27C 109.5 . . ?
H27B C27 H27C 109.5 . . ?
C25 C28 H28A 109.5 . . ?
C25 C28 H28B 109.5 . . ?
H28A C28 H28B 109.5 . . ?
C25 C28 H28C 109.5 . . ?
H28A C28 H28C 109.5 . . ?
H28B C28 H28C 109.5 . . ?
C31 C29 C32 109.6(4) . . ?
C31 C29 C30 107.7(4) . . ?
C32 C29 C30 106.7(3) . . ?
C31 C29 C22 112.5(2) . . ?
C32 C29 C22 110.8(2) . . ?
C30 C29 C22 109.4(3) . . ?
C29 C30 H30A 109.5 . . ?
C29 C30 H30B 109.5 . . ?
H30A C30 H30B 109.5 . . ?
C29 C30 H30C 109.5 . . ?
H30A C30 H30C 109.5 . . ?
H30B C30 H30C 109.5 . . ?
C29 C31 H31A 109.5 . . ?
C29 C31 H31B 109.5 . . ?
H31A C31 H31B 109.5 . . ?
C29 C31 H31C 109.5 . . ?
H31A C31 H31C 109.5 . . ?
H31B C31 H31C 109.5 . . ?
C29 C32 H32A 109.5 . . ?
C29 C32 H32B 109.5 . . ?
H32A C32 H32B 109.5 . . ?
C29 C32 H32C 109.5 . . ?
H32A C32 H32C 109.5 . . ?
H32B C32 H32C 109.5 . . ?
Cl2 C33 Cl3 111.12(16) . . ?
Cl2 C33 H33A 109.4 . . ?
Cl3 C33 H33A 109.4 . . ?
Cl2 C33 H33B 109.4 . . ?
Cl3 C33 H33B 109.4 . . ?
H33A C33 H33B 108.0 . . ?
Cl5B C34 Cl4 113.8(2) . . ?
Cl5A C34 Cl4 108.1(5) . . ?
Cl5A C34 H34A 110.1 . . ?
Cl4 C34 H34A 110.1 . . ?
Cl5A C34 H34B 110.1 . . ?
Cl4 C34 H34B 110.1 . . ?
H34A C34 H34B 108.4 . . ?
Cl5B C34 H34C 108.8 . . ?
Cl4 C34 H34C 108.8 . . ?
Cl5B C34 H34D 108.8 . . ?
Cl4 C34 H34D 108.8 . . ?
H34C C34 H34D 107.7 . . ?
Cl6A C35A Cl7A 111.9(4) . . ?
Cl6A C35A H35A 109.2 . . ?
Cl7A C35A H35A 109.2 . . ?
Cl6A C35A H35B 109.2 . . ?
Cl7A C35A H35B 109.2 . . ?
H35A C35A H35B 107.9 . . ?
Cl6B C35B Cl7B 106.7(9) . . ?
Cl6B C35B H35C 110.4 . . ?
Cl7B C35B H35C 110.4 . . ?
Cl6B C35B H35D 110.4 . . ?
Cl7B C35B H35D 110.4 . . ?
H35C C35B H35D 108.6 . . ?

loop_
_geom_bond_atom_site_label_1
_geom_bond_atom_site_label_2
_geom_bond_distance
_geom_bond_site_symmetry_2
_geom_bond_publ_flag
Ni1 N2 2.1032(17) . ?
Ni1 N2 2.1033(17) 2_666 ?
Ni1 N1 2.1140(18) 2_666 ?
Ni1 N1 2.1140(18) . ?
Ni1 Cl1 2.4373(5) 2_666 ?
Ni1 Cl1 2.4373(5) . ?
N1 C1 1.350(3) . ?
N1 C5 1.351(3) . ?
N2 C11 1.348(3) . ?
N2 C7 1.349(3) . ?
C1 C2 1.382(3) . ?
C1 H1 0.9500 . ?
C2 C3 1.387(3) . ?
C2 H2 0.9500 . ?
C3 C4 1.379(3) . ?
C3 H3 0.9500 . ?
C4 C5 1.403(3) . ?
C4 H4 0.9500 . ?
C5 C6 1.496(3) . ?
C6 C12 1.347(3) . ?
C6 C7 1.497(3) . ?
C7 C8 1.400(3) . ?
C8 C9 1.382(3) . ?
C8 H8 0.9500 . ?
C9 C10 1.386(3) . ?
C9 H9 0.9500 . ?
C10 C11 1.384(3) . ?
C10 H10 0.9500 . ?
C11 H11 0.9500 . ?
C12 C13 1.500(3) . ?
C12 C19 1.501(3) . ?
C13 C14 1.390(3) . ?
C13 C18 1.400(3) . ?
C14 C15 1.394(3) . ?
C14 H14 0.9500 . ?
C15 C16 1.392(3) . ?
C15 H15 0.9500 . ?
C16 C17 1.391(3) . ?
C16 C25 1.541(3) . ?
C17 C18 1.385(3) . ?
C17 H17 0.9500 . ?
C18 H18 0.9500 . ?
C19 C20 1.386(3) . ?
C19 C24 1.399(3) . ?
C20 C21 1.394(3) . ?
C20 H20 0.9500 . ?
C21 C22 1.394(3) . ?
C21 H21 0.9500 . ?
C22 C23 1.390(3) . ?
C22 C29 1.535(3) . ?
C23 C24 1.391(3) . ?
C23 H23 0.9500 . ?
C24 H24 0.9500 . ?
C25 C27 1.526(4) . ?
C25 C26 1.529(4) . ?
C25 C28 1.536(4) . ?
C26 H26A 0.9800 . ?
C26 H26B 0.9800 . ?
C26 H26C 0.9800 . ?
C27 H27A 0.9800 . ?
C27 H27B 0.9800 . ?
C27 H27C 0.9800 . ?
C28 H28A 0.9800 . ?
C28 H28B 0.9800 . ?
C28 H28C 0.9800 . ?
C29 C31 1.503(5) . ?
C29 C32 1.513(4) . ?
C29 C30 1.534(5) . ?
C30 H30A 0.9800 . ?
C30 H30B 0.9800 . ?
C30 H30C 0.9800 . ?
C31 H31A 0.9800 . ?
C31 H31B 0.9800 . ?
C31 H31C 0.9800 . ?
C32 H32A 0.9800 . ?
C32 H32B 0.9800 . ?
C32 H32C 0.9800 . ?
Cl2 C33 1.753(3) . ?
Cl3 C33 1.761(3) . ?
C33 H33A 0.9900 . ?
C33 H33B 0.9900 . ?
Cl4 C34 1.755(3) . ?
Cl5A C34 1.736(6) . ?
Cl5B C34 1.695(4) . ?
C34 H34A 0.9900 . ?
C34 H34B 0.9900 . ?
C34 H34C 0.9900 . ?
C34 H34D 0.9900 . ?
Cl6A C35A 1.740(4) . ?
Cl7A C35A 1.750(6) . ?
C35A H35A 0.9900 . ?
C35A H35B 0.9900 . ?
Cl6B C35B 1.737(8) . ?
Cl7B C35B 1.752(8) . ?
C35B H35C 0.9900 . ?
C35B H35D 0.9900 . ?

loop_
_geom_torsion_atom_site_label_1
_geom_torsion_atom_site_label_2
_geom_torsion_atom_site_label_3
_geom_torsion_atom_site_label_4
_geom_torsion
_geom_torsion_site_symmetry_1
_geom_torsion_site_symmetry_2
_geom_torsion_site_symmetry_3
_geom_torsion_site_symmetry_4
_geom_torsion_publ_flag
C5 N1 C1 C2 0.9(3) . . . . ?
Ni1 N1 C1 C2 174.70(17) . . . . ?
N1 C1 C2 C3 -2.4(3) . . . . ?
C1 C2 C3 C4 1.2(3) . . . . ?
C2 C3 C4 C5 1.4(3) . . . . ?
C1 N1 C5 C4 1.8(3) . . . . ?
Ni1 N1 C5 C4 -171.66(15) . . . . ?
C1 N1 C5 C6 179.18(18) . . . . ?
Ni1 N1 C5 C6 5.7(2) . . . . ?
C3 C4 C5 N1 -3.0(3) . . . . ?
C3 C4 C5 C6 179.7(2) . . . . ?
N1 C5 C6 C12 131.2(2) . . . . ?
C4 C5 C6 C12 -51.4(3) . . . . ?
N1 C5 C6 C7 -55.7(2) . . . . ?
C4 C5 C6 C7 121.7(2) . . . . ?
C11 N2 C7 C8 2.1(3) . . . . ?
Ni1 N2 C7 C8 -179.62(15) . . . . ?
C11 N2 C7 C6 -171.58(18) . . . . ?
Ni1 N2 C7 C6 6.7(3) . . . . ?
C12 C6 C7 N2 -138.3(2) . . . . ?
C5 C6 C7 N2 48.7(3) . . . . ?
C12 C6 C7 C8 47.9(3) . . . . ?
C5 C6 C7 C8 -125.1(2) . . . . ?
N2 C7 C8 C9 -1.3(3) . . . . ?
C6 C7 C8 C9 172.36(19) . . . . ?
C7 C8 C9 C10 -0.3(3) . . . . ?
C8 C9 C10 C11 0.9(3) . . . . ?
C7 N2 C11 C10 -1.4(3) . . . . ?
Ni1 N2 C11 C10 -179.81(17) . . . . ?
C9 C10 C11 N2 -0.1(3) . . . . ?
C5 C6 C12 C13 -6.2(3) . . . . ?
C7 C6 C12 C13 -178.77(18) . . . . ?
C5 C6 C12 C19 -176.32(18) . . . . ?
C7 C6 C12 C19 11.1(3) . . . . ?
C6 C12 C13 C14 -62.0(3) . . . . ?
C19 C12 C13 C14 109.0(2) . . . . ?
C6 C12 C13 C18 121.3(3) . . . . ?
C19 C12 C13 C18 -67.8(3) . . . . ?
C18 C13 C14 C15 2.3(3) . . . . ?
C12 C13 C14 C15 -174.6(2) . . . . ?
C13 C14 C15 C16 0.0(4) . . . . ?
C14 C15 C16 C17 -2.1(4) . . . . ?
C14 C15 C16 C25 177.3(2) . . . . ?
C15 C16 C17 C18 2.0(4) . . . . ?
C25 C16 C17 C18 -177.5(2) . . . . ?
C16 C17 C18 C13 0.3(4) . . . . ?
C14 C13 C18 C17 -2.5(4) . . . . ?
C12 C13 C18 C17 174.3(2) . . . . ?
C6 C12 C19 C20 61.3(3) . . . . ?
C13 C12 C19 C20 -109.6(2) . . . . ?
C6 C12 C19 C24 -123.1(2) . . . . ?
C13 C12 C19 C24 66.0(3) . . . . ?
C24 C19 C20 C21 -1.7(4) . . . . ?
C12 C19 C20 C21 174.1(2) . . . . ?
C19 C20 C21 C22 0.5(4) . . . . ?
C20 C21 C22 C23 1.3(4) . . . . ?
C20 C21 C22 C29 -178.9(2) . . . . ?
C21 C22 C23 C24 -1.8(4) . . . . ?
C29 C22 C23 C24 178.3(2) . . . . ?
C22 C23 C24 C19 0.6(4) . . . . ?
C20 C19 C24 C23 1.2(3) . . . . ?
C12 C19 C24 C23 -174.5(2) . . . . ?
C17 C16 C25 C27 173.4(3) . . . . ?
C15 C16 C25 C27 -6.0(4) . . . . ?
C17 C16 C25 C26 -65.8(3) . . . . ?
C15 C16 C25 C26 114.8(3) . . . . ?
C17 C16 C25 C28 53.6(3) . . . . ?
C15 C16 C25 C28 -125.8(3) . . . . ?
C23 C22 C29 C31 -172.0(4) . . . . ?
C21 C22 C29 C31 8.2(5) . . . . ?
C23 C22 C29 C32 -48.9(4) . . . . ?
C21 C22 C29 C32 131.3(3) . . . . ?
C23 C22 C29 C30 68.4(4) . . . . ?
C21 C22 C29 C30 -111.4(4) . . . . ?
